data_7701938
loop_
_publ_author_name
'Saha, Sandeepta'
'Biswas, Niladri'
'Sasmal, Ashok'
'G\'omez-Garc\'ia, Carlos J'
'Garribba, Eugenio'
'Bauza, Antonio'
'Frontera, Antonio'
'Pilet, Guillaume'
'Rosair, Georgina M.'
'Mitra, Samiran'
'Roy Choudhury, Chirantan'

_publ_section_title
;
 Effect of temperature and ligand protonation on the electronic ground
 state in Cu(ii) polymers having unusual secondary interactions: a
 magnetic and catechol oxidase study.
;
_journal_issue 45
_journal_name_full 'Dalton transactions (Cambridge, England : 2003)'
_journal_page_first 16102
_journal_page_last 16118
_journal_paper_doi 10.1039/c8dt02417k
_journal_volume 47
_journal_year 2018
_chemical_absolute_configuration ad
_chemical_formula_moiety 'C14 H12 Cu1 N3 O8.50'
_chemical_formula_sum 'C14 H12 Cu N3 O8.5'
_chemical_formula_weight 421.81
_space_group_IT_number 33
_space_group_name_Hall 'P 2c -2n'
_space_group_name_H-M_alt 'P n a 21'
_symmetry_cell_setting orthorhombic
_symmetry_space_group_name_Hall 'P 2c -2n'
_symmetry_space_group_name_H-M 'P n a 21'
_atom_sites_solution_hydrogens difmap
_atom_sites_solution_primary direct
_audit_update_record
;
2017-07-08 deposited with the CCDC.
2018-10-15 downloaded from the CCDC.
;
_cell_angle_alpha 90
_cell_angle_beta 90
_cell_angle_gamma 90
_cell_formula_units_Z 4
_cell_length_a 15.3230(7)
_cell_length_b 14.3515(6)
_cell_length_c 7.4141(4)
_cell_measurement_reflns_used 5805
_cell_measurement_temperature 293
_cell_measurement_theta_max 29
_cell_measurement_theta_min 3
_cell_volume 1630.42(13)
_computing_cell_refinement 'CrysAlis, (Oxford Diffraction, 2002)'
_computing_data_collection 'Gemini, (Oxford Diffraction, 2006)'
_computing_data_reduction 'CrysAlis, (Oxford Diffraction, 2002)'
_computing_molecular_graphics 'CAMERON (Watkin et al., 1996)'
_computing_publication_material 'CRYSTALS (Betteridge et al., 2003)'
_computing_structure_refinement 'CRYSTALS (Betteridge et al., 2003)'
_computing_structure_solution 'SIR97 (Altomare et al., 1999)'
_diffrn_ambient_temperature 293
_diffrn_measured_fraction_theta_full 0.979
_diffrn_measured_fraction_theta_max 0.904
_diffrn_measurement_device Area
_diffrn_measurement_device_type 'Oxford Diffraction Gemini'
_diffrn_measurement_method \w/2\q
_diffrn_radiation_monochromator graphite
_diffrn_radiation_type 'Mo K\a'
_diffrn_radiation_wavelength 0.71073
_diffrn_reflns_av_R_equivalents 0.020
_diffrn_reflns_limit_h_max 21
_diffrn_reflns_limit_h_min -17
_diffrn_reflns_limit_k_max 19
_diffrn_reflns_limit_k_min -19
_diffrn_reflns_limit_l_max 10
_diffrn_reflns_limit_l_min -9
_diffrn_reflns_number 9821
_diffrn_reflns_theta_full 25.044
_diffrn_reflns_theta_max 29.464
_diffrn_reflns_theta_min 2.839
_diffrn_standards_number 0
_exptl_absorpt_coefficient_mu 1.394
_exptl_absorpt_correction_T_max 0.82
_exptl_absorpt_correction_T_min 0.57
_exptl_absorpt_correction_type analytical
_exptl_absorpt_process_details
; 
 Analytical Absorption (De Meulenaer & Tompa, 1965) 
;
_exptl_crystal_colour green
_exptl_crystal_density_diffrn 1.718
_exptl_crystal_density_method 'not measured'
_exptl_crystal_description needle
_exptl_crystal_F_000 856
_exptl_crystal_size_max 0.598
_exptl_crystal_size_mid 0.165
_exptl_crystal_size_min 0.138
_refine_diff_density_max 0.76
_refine_diff_density_min -0.52
_refine_ls_abs_structure_details 'Flack (1983), 1445 Friedel-pairs'
_refine_ls_abs_structure_Flack 0.001(13)
_refine_ls_extinction_method None
_refine_ls_goodness_of_fit_ref 1.0460
_refine_ls_hydrogen_treatment mixed
_refine_ls_matrix_type full
_refine_ls_number_parameters 245
_refine_ls_number_reflns 3222
_refine_ls_number_restraints 1
_refine_ls_R_factor_all 0.0361
_refine_ls_R_factor_gt 0.0336
_refine_ls_shift/su_max 0.0067930
_refine_ls_shift/su_mean 0.0002714
_refine_ls_structure_factor_coef F
_refine_ls_weighting_details
;
 Method, part 1, Chebychev polynomial, (Watkin, 1994, Prince, 1982) 
 [weight] = 1.0/[A~0~*T~0~(x)+A~1~*T~1~(x) ... +A~n-1~]*T~n-1~(x)] 
 where A~i~ are the Chebychev coefficients listed below and x= Fcalc/Fmax 
 Method = Robust Weighting (Prince, 1982) 
 W = [weight] * [1-(deltaF/6*sigmaF)^2^]^2^ 
 A~i~ are: 
 4.07 -0.968 2.18 
;
_refine_ls_weighting_scheme calc
_refine_ls_wR_factor_all 0.0334
_refine_ls_wR_factor_gt 0.0329
_refine_ls_wR_factor_ref 0.0328
_reflns_limit_h_max 21
_reflns_limit_h_min 0
_reflns_limit_k_max 19
_reflns_limit_k_min 0
_reflns_limit_l_max 10
_reflns_limit_l_min -9
_reflns_number_gt 3338
_reflns_number_total 3548
_reflns_threshold_expression I>2.0\s(I)
_oxford_diffrn_Wilson_B_factor 0.00
_oxford_diffrn_Wilson_scale 0.00
_oxford_refine_ls_r_factor_ref 0.0324
_oxford_refine_ls_scale 3.006(4)
_oxford_reflns_number_all 3538
_oxford_reflns_threshold_expression_ref I>3.0\s(I)
_cod_data_source_file c8dt02417k2.cif
_cod_data_source_block 1
_cod_original_sg_symbol_H-M 'P n a 21 '
_cod_original_formula_sum 'C14 H12 Cu1 N3 O8.50'
_cod_database_code 7701938

loop_
_symmetry_equiv_pos_as_xyz
x,y,z
-x+1/2,y+1/2,z+1/2
x+1/2,-y+1/2,z
-x,-y,z+1/2

loop_
_atom_site_label
_atom_site_type_symbol
_atom_site_fract_x
_atom_site_fract_y
_atom_site_fract_z
_atom_site_U_iso_or_equiv
_atom_site_occupancy
_atom_site_adp_type
_atom_site_refinement_flags_posn
O1 O 0.48519(16) 0.95864(13) 0.0004(3) 0.0424 1.0000 Uani .
C2 C 0.45205(16) 0.90956(16) -0.1208(4) 0.0238 1.0000 Uani .
O3 O 0.41728(13) 0.94390(12) -0.2586(3) 0.0312 1.0000 Uani .
C4 C 0.44569(17) 0.80489(16) -0.1024(3) 0.0235 1.0000 Uani .
C5 C 0.37576(18) 0.76215(17) -0.1870(4) 0.0298 1.0000 Uani .
C6 C 0.36340(19) 0.66688(18) -0.1754(4) 0.0320 1.0000 Uani .
C7 C 0.42247(18) 0.61280(16) -0.0807(4) 0.0282 1.0000 Uani .
C8 C 0.40856(19) 0.50931(18) -0.0741(4) 0.0326 1.0000 Uani .
O9 O 0.35366(18) 0.47090(14) -0.1655(4) 0.0548 1.0000 Uani .
O10 O 0.46093(16) 0.46599(13) 0.0369(3) 0.0440 1.0000 Uani .
C11 C 0.49309(18) 0.65361(16) 0.0053(4) 0.0267 1.0000 Uani .
C12 C 0.50553(16) 0.75030(16) -0.0048(3) 0.0227 1.0000 Uani .
N13 N 0.57741(14) 0.79342(14) 0.0823(3) 0.0238 1.0000 Uani .
C14 C 0.64624(18) 0.74983(17) 0.1291(3) 0.0290 1.0000 Uani .
C15 C 0.71371(17) 0.80222(17) 0.2246(3) 0.0275 1.0000 Uani .
C16 C 0.7933(2) 0.7647(2) 0.2750(4) 0.0361 1.0000 Uani .
C17 C 0.8534(2) 0.8223(2) 0.3578(4) 0.0403 1.0000 Uani .
C18 C 0.8333(2) 0.9148(2) 0.3851(5) 0.0425 1.0000 Uani .
C19 C 0.7523(2) 0.9472(2) 0.3319(4) 0.0379 1.0000 Uani .
N20 N 0.69338(15) 0.89278(15) 0.2556(3) 0.0294 1.0000 Uani .
N31 N 0.6296(2) 0.7361(2) 0.6482(5) 0.0579 1.0000 Uani .
O32 O 0.56746(17) 0.71231(15) 0.5440(4) 0.0503 1.0000 Uani .
O33 O 0.6460(3) 0.8192(2) 0.6589(6) 0.1167 1.0000 Uani .
O34 O 0.6697(2) 0.6758(3) 0.7318(4) 0.0848 1.0000 Uani .
O41 O 0.4767(2) 0.86285(16) 0.3680(4) 0.0573 1.0000 Uani .
O51 O 0.6643(3) 0.9928(3) -0.1424(7) 0.0505 0.5000 Uani .
Cu1 Cu 0.574335(18) 0.924491(17) 0.17254(10) 0.0268 1.0000 Uani .
H51 H 0.3360 0.7984 -0.2544 0.0350 1.0000 Uiso R
H61 H 0.3153 0.6398 -0.2297 0.0383 1.0000 Uiso R
H111 H 0.5320 0.6172 0.0699 0.0306 1.0000 Uiso R
H141 H 0.6537 0.6875 0.1046 0.0331 1.0000 Uiso R
H161 H 0.8049 0.7028 0.2570 0.0419 1.0000 Uiso R
H171 H 0.9070 0.8008 0.3931 0.0484 1.0000 Uiso R
H181 H 0.8734 0.9558 0.4377 0.0497 1.0000 Uiso R
H191 H 0.7386 1.0096 0.3517 0.0453 1.0000 Uiso R
H101 H 0.4441 0.4122 0.0444 0.0642 1.0000 Uiso R
H511 H 0.5052 0.8156 0.4234 0.0694 1.0000 Uiso .
H512 H 0.4891 0.9201 0.4105 0.0694 1.0000 Uiso .
H1 H 0.6103 0.9823 -0.0995 0.0603 0.5000 Uiso R
H2 H 0.6585 0.9389 -0.2039 0.0603 0.5000 Uiso R

loop_
_atom_site_aniso_label
_atom_site_aniso_U_11
_atom_site_aniso_U_22
_atom_site_aniso_U_33
_atom_site_aniso_U_23
_atom_site_aniso_U_13
_atom_site_aniso_U_12
O1 0.0600(14) 0.0166(8) 0.0505(13) -0.0017(8) -0.0230(11) 0.0039(9)
C2 0.0217(11) 0.0181(9) 0.0315(12) 0.0039(9) -0.0022(10) 0.0010(9)
O3 0.0378(11) 0.0205(7) 0.0353(9) 0.0085(7) -0.0045(8) -0.0018(7)
C4 0.0280(12) 0.0175(9) 0.0252(11) 0.0014(9) 0.0010(10) -0.0003(9)
C5 0.0324(13) 0.0226(10) 0.0343(13) 0.0042(10) -0.0061(11) 0.0009(10)
C6 0.0327(14) 0.0250(11) 0.0385(14) 0.0005(11) -0.0065(12) -0.0057(10)
C7 0.0344(14) 0.0174(10) 0.0329(13) 0.0001(9) 0.0026(11) -0.0022(9)
C8 0.0336(14) 0.0214(11) 0.0429(15) -0.0005(11) 0.0004(12) -0.0034(10)
O9 0.0584(15) 0.0242(9) 0.0816(18) -0.0015(11) -0.0265(14) -0.0102(10)
O10 0.0464(13) 0.0200(8) 0.0656(15) 0.0075(9) -0.0133(11) -0.0039(8)
C11 0.0307(13) 0.0173(10) 0.0320(13) 0.0000(9) -0.0010(11) 0.0025(9)
C12 0.0270(12) 0.0162(9) 0.0248(11) -0.0007(8) -0.0003(10) 0.0006(8)
N13 0.0286(11) 0.0175(9) 0.0252(10) -0.0002(7) -0.0008(9) 0.0000(8)
C14 0.0336(12) 0.0188(9) 0.0344(15) -0.0024(9) -0.0025(10) 0.0041(9)
C15 0.0281(12) 0.0255(11) 0.0287(12) 0.0006(8) 0.0000(10) 0.0040(9)
C16 0.0340(14) 0.0354(13) 0.0390(15) -0.0037(12) -0.0060(12) 0.0078(12)
C17 0.0295(14) 0.0520(16) 0.0394(15) 0.0010(13) -0.0074(12) 0.0053(13)
C18 0.0367(16) 0.0432(16) 0.0476(17) -0.0059(14) -0.0112(14) -0.0051(13)
C19 0.0377(15) 0.0274(12) 0.0487(16) -0.0060(12) -0.0111(13) -0.0048(11)
N20 0.0307(11) 0.0235(9) 0.0340(11) -0.0028(8) -0.0057(10) 0.0001(8)
N31 0.0621(18) 0.0602(17) 0.0515(19) -0.0220(16) 0.0251(17) -0.0295(15)
O32 0.0567(15) 0.0289(10) 0.0652(16) -0.0034(10) -0.0151(12) -0.0021(10)
O33 0.173(4) 0.088(2) 0.089(2) -0.043(2) 0.043(3) -0.089(3)
O34 0.0537(17) 0.129(3) 0.072(2) -0.003(2) -0.0159(15) 0.0075(19)
O41 0.0755(18) 0.0353(11) 0.0612(15) -0.0123(11) 0.0276(14) -0.0169(12)
O51 0.025(2) 0.058(3) 0.069(3) -0.035(3) -0.007(2) 0.0132(19)
Cu1 0.02934(14) 0.01638(11) 0.03479(14) -0.00519(14) -0.00415(18) 0.00147(10)

loop_
_atom_type_symbol
_atom_type_scat_dispersion_real
_atom_type_scat_dispersion_imag
_atom_type_scat_Cromer_Mann_a1
_atom_type_scat_Cromer_Mann_b1
_atom_type_scat_Cromer_Mann_a2
_atom_type_scat_Cromer_Mann_b2
_atom_type_scat_Cromer_Mann_a3
_atom_type_scat_Cromer_Mann_b3
_atom_type_scat_Cromer_Mann_a4
_atom_type_scat_Cromer_Mann_b4
_atom_type_scat_Cromer_Mann_c
_atom_type_scat_source
C 0.0033 0.0016 2.3100 20.8439 1.0200 10.2075 1.5886 0.5687 0.8650 51.6512 0.2156 'International Tables Vol C 4.2.6.8 and 6.1.1.4'
H 0.0000 0.0000 0.4930 10.5109 0.3229 26.1257 0.1402 3.1424 0.0408 57.7998 0.0030 'International Tables Vol C 4.2.6.8 and 6.1.1.4'
Cu 0.3201 1.2651 13.3380 3.5828 7.1676 0.2470 5.6158 11.3966 1.6735 64.8126 1.1910 'International Tables Vol C 4.2.6.8 and 6.1.1.4'
N 0.0061 0.0033 12.2126 0.0057 3.1322 9.8933 2.0125 28.9975 1.1663 0.5826 -11.5290 'International Tables Vol C 4.2.6.8 and 6.1.1.4'
O 0.0106 0.0060 3.0485 13.2771 2.2868 5.7011 1.5463 0.3239 0.8670 32.9089 0.2508 'International Tables Vol C 4.2.6.8 and 6.1.1.4'

loop_
_geom_angle_atom_site_label_1
_geom_angle_site_symmetry_1
_geom_angle_atom_site_label_2
_geom_angle_atom_site_label_3
_geom_angle_site_symmetry_3
_geom_angle
_geom_angle_publ_flag
C2 . O1 Cu1 . 128.26(17) yes
O1 . C2 O3 . 122.5(2) yes
O1 . C2 C4 . 121.4(2) yes
O3 . C2 C4 . 115.9(2) yes
C2 . O3 Cu1 4_674 124.27(17) yes
C2 . C4 C5 . 116.7(2) yes
C2 . C4 C12 . 123.9(2) yes
C5 . C4 C12 . 119.4(2) yes
C4 . C5 C6 . 121.0(2) yes
C4 . C5 H51 . 119.7 no
C6 . C5 H51 . 119.3 no
C5 . C6 C7 . 119.8(2) yes
C5 . C6 H61 . 119.8 no
C7 . C6 H61 . 120.4 no
C6 . C7 C8 . 118.6(2) yes
C6 . C7 C11 . 120.5(2) yes
C8 . C7 C11 . 120.9(2) yes
C7 . C8 O9 . 122.0(3) yes
C7 . C8 O10 . 113.8(2) yes
O9 . C8 O10 . 124.2(2) yes
C8 . O10 H101 . 107.4 no
C7 . C11 C12 . 120.0(2) yes
C7 . C11 H111 . 120.2 no
C12 . C11 H111 . 119.8 no
C4 . C12 C11 . 119.3(2) yes
C4 . C12 N13 . 119.8(2) yes
C11 . C12 N13 . 120.9(2) yes
C12 . N13 C14 . 123.5(2) yes
C12 . N13 Cu1 . 123.02(16) yes
C14 . N13 Cu1 . 112.99(17) yes
N13 . C14 C15 . 117.7(2) yes
N13 . C14 H141 . 121.7 no
C15 . C14 H141 . 120.6 no
C14 . C15 C16 . 123.6(2) yes
C14 . C15 N20 . 114.4(2) yes
C16 . C15 N20 . 122.0(2) yes
C15 . C16 C17 . 118.3(3) yes
C15 . C16 H161 . 120.6 no
C17 . C16 H161 . 121.0 no
C16 . C17 C18 . 119.5(3) yes
C16 . C17 H171 . 121.5 no
C18 . C17 H171 . 119.0 no
C17 . C18 C19 . 118.9(3) yes
C17 . C18 H181 . 121.3 no
C19 . C18 H181 . 119.7 no
C18 . C19 N20 . 122.4(3) yes
C18 . C19 H191 . 118.8 no
N20 . C19 H191 . 118.7 no
C15 . N20 C19 . 118.8(2) yes
C15 . N20 Cu1 . 112.29(17) yes
C19 . N20 Cu1 . 128.9(2) yes
O32 . N31 O33 . 117.1(4) yes
O32 . N31 O34 . 119.4(3) yes
O33 . N31 O34 . 123.5(5) yes
Cu1 . O41 H511 . 105.3 no
Cu1 . O41 H512 . 74.2 no
H511 . O41 H512 . 115.0 no
H1 . O51 H2 . 86.8 no
O41 . Cu1 N13 . 82.07(9) yes
O41 . Cu1 N20 . 108.69(11) yes
N13 . Cu1 N20 . 82.29(9) yes
O41 . Cu1 O3 4_675 104.67(8) yes
N13 . Cu1 O3 4_675 173.21(9) yes
N20 . Cu1 O3 4_675 94.60(9) yes
O41 . Cu1 O1 . 93.12(11) yes
N13 . Cu1 O1 . 91.96(9) yes
N20 . Cu1 O1 . 156.29(11) yes
O3 4_675 Cu1 O1 . 88.51(8) yes

loop_
_geom_bond_atom_site_label_1
_geom_bond_atom_site_label_2
_geom_bond_site_symmetry_2
_geom_bond_distance
_geom_bond_publ_flag
O1 C2 . 1.249(3) yes
O1 Cu1 . 1.933(2) yes
C2 O3 . 1.254(3) yes
C2 C4 . 1.511(3) yes
O3 Cu1 4_674 1.9606(18) yes
C4 C5 . 1.385(4) yes
C4 C12 . 1.407(3) yes
C5 C6 . 1.383(3) yes
C5 H51 . 0.945 no
C6 C7 . 1.384(4) yes
C6 H61 . 0.925 no
C7 C8 . 1.501(3) yes
C7 C11 . 1.386(4) yes
C8 O9 . 1.212(4) yes
C8 O10 . 1.307(4) yes
O10 H101 . 0.816 no
C11 C12 . 1.403(3) yes
C11 H111 . 0.926 no
C12 N13 . 1.419(3) yes
N13 C14 . 1.274(3) yes
N13 Cu1 . 1.997(2) yes
C14 C15 . 1.461(4) yes
C14 H141 . 0.920 no
C15 C16 . 1.384(4) yes
C15 N20 . 1.356(3) yes
C16 C17 . 1.383(4) yes
C16 H161 . 0.915 no
C17 C18 . 1.377(5) yes
C17 H171 . 0.915 no
C18 C19 . 1.382(4) yes
C18 H181 . 0.936 no
C19 N20 . 1.322(4) yes
C19 H191 . 0.931 no
N20 Cu1 . 1.978(2) yes
N31 O32 . 1.273(4) yes
N31 O33 . 1.221(4) yes
N31 O34 . 1.229(5) yes
O41 Cu1 . 2.263(3) yes
O41 H511 . 0.905 no
O41 H512 . 0.900 no
O51 H1 . 0.900 no
O51 H2 . 0.903 no

loop_
_geom_hbond_atom_site_label_D
_geom_hbond_atom_site_label_H
_geom_hbond_atom_site_label_A
_geom_hbond_site_symmetry_A
_geom_hbond_angle_DHA
_geom_hbond_distance_DH
_geom_hbond_distance_HA
_geom_hbond_distance_DA
_geom_hbond_publ_flag
C5 H51 O34 3_464 137.61(10) 0.945 2.576 3.335(4) yes
C17 H171 O41 3_565 130.99(10) 0.915 2.587 3.261(4) yes
O10 H101 N31 4_664 163.41(11) 0.816 2.529 3.319(4) yes
O10 H101 O32 4_664 166.52(11) 0.816 1.796 2.596(4) yes
O10 H101 O34 4_664 135.98(11) 0.816 2.562 3.200(4) yes
O41 H511 O32 . 179.89(18) 0.905 1.977 2.882(4) yes
O41 H512 O1 4_675 179.8(2) 0.900 1.905 2.805(4) yes
O51 H1 O1 . 179.7(3) 0.900 2.082 2.982(4) yes
O51 H2 O33 1_554 179.8(4) 0.903 2.006 2.908(4) yes
